data_7702090
loop_
_publ_author_name
'Shaw, Paul A.'
'Phillips, Jessica M.'
'Clarkson, Guy J.'
'Rourke, Jonathan P.'

_publ_section_title
;
 Trapping five-coordinate platinum(iv) intermediates.
;
_journal_issue 28
_journal_name_full 'Dalton transactions (Cambridge, England : 2003)'
_journal_page_first 11397
_journal_page_last 11406
_journal_paper_doi 10.1039/c6dt02088g
_journal_volume 45
_journal_year 2016
_chemical_formula_moiety 'C19 H15 Cl2 F2 N O Pt S, C H Cl3'
_chemical_formula_sum 'C20 H16 Cl5 F2 N O Pt S'
_chemical_formula_weight 728.74
_space_group_crystal_system triclinic
_space_group_IT_number 2
_space_group_name_Hall '-P 1'
_space_group_name_H-M_alt 'P -1'
_atom_sites_solution_hydrogens geom
_atom_sites_solution_primary direct
_audit_creation_date 2014-07-24
_audit_creation_method
;
Olex2 1.2
(compiled 2014.07.22 svn.r2960 for OlexSys, GUI svn.r4862)
;
_audit_update_record
;
2016-05-24 deposited with the CCDC.
2016-06-17 downloaded from the CCDC.
;
_cell_angle_alpha 78.098(4)
_cell_angle_beta 79.630(4)
_cell_angle_gamma 75.596(4)
_cell_formula_units_Z 2
_cell_length_a 8.1160(4)
_cell_length_b 10.4007(5)
_cell_length_c 14.6707(6)
_cell_measurement_reflns_used 8024
_cell_measurement_temperature 150(2)
_cell_measurement_theta_max 32.0570
_cell_measurement_theta_min 3.8140
_cell_volume 1162.80(10)
_computing_cell_refinement
;
CrysAlisPro, Agilent Technologies,
Version 1.171.37.31 (release 14-01-2014 CrysAlis171 .NET)
(compiled Jan 14 2014,18:38:05)
;
_computing_data_collection
;
CrysAlisPro, Agilent Technologies,
Version 1.171.37.31 (release 14-01-2014 CrysAlis171 .NET)
(compiled Jan 14 2014,18:38:05)
;
_computing_data_reduction
;
CrysAlisPro, Agilent Technologies,
Version 1.171.37.31 (release 14-01-2014 CrysAlis171 .NET)
(compiled Jan 14 2014,18:38:05)
;
_computing_molecular_graphics 'Olex2 (Dolomanov et al., 2009)'
_computing_publication_material 'Olex2 (Dolomanov et al., 2009)'
_computing_structure_refinement 'ShelXL (Sheldrick, 2008)'
_computing_structure_solution 'ShelXS (Sheldrick, 2008)'
_diffrn_ambient_temperature 150(2)
_diffrn_detector 'CCD plate'
_diffrn_detector_area_resol_mean 5.1417
_diffrn_detector_type Ruby
_diffrn_measured_fraction_theta_full 0.997
_diffrn_measured_fraction_theta_max 0.892
_diffrn_measurement_details
;
#__ type_ start__ end____ width___ exp.time_
  1 omega  -10.00   84.00   1.0000    5.0000
omega____ theta____ kappa____ phi______ frames
    -       17.2579   57.0000   90.0000 94

#__ type_ start__ end____ width___ exp.time_
  2 omega  -15.00   10.00   1.0000    5.0000
omega____ theta____ kappa____ phi______ frames
    -      -18.1954  -57.0000  -90.0000 25

#__ type_ start__ end____ width___ exp.time_
  3 omega  -25.00    4.00   1.0000    5.0000
omega____ theta____ kappa____ phi______ frames
    -       17.2579  -99.0000 -150.0000 29

#__ type_ start__ end____ width___ exp.time_
  4 omega  -49.00  -22.00   1.0000    5.0000
omega____ theta____ kappa____ phi______ frames
    -      -18.1954  -38.0000  -90.0000 27

#__ type_ start__ end____ width___ exp.time_
  5 omega  -55.00   43.00   1.0000    5.0000
omega____ theta____ kappa____ phi______ frames
    -       17.2579  -57.0000  -60.0000 98

#__ type_ start__ end____ width___ exp.time_
  6 omega  -10.00   19.00   1.0000    5.0000
omega____ theta____ kappa____ phi______ frames
    -      -18.1954  -99.0000   90.0000 29

#__ type_ start__ end____ width___ exp.time_
  7 omega  -82.00    2.00   1.0000    5.0000
omega____ theta____ kappa____ phi______ frames
    -      -18.1954  -77.0000 -150.0000 84

#__ type_ start__ end____ width___ exp.time_
  8 omega  -78.00  -53.00   1.0000    5.0000
omega____ theta____ kappa____ phi______ frames
    -      -18.1954  178.0000   30.0000 25
;
_diffrn_measurement_device 'four-circle diffractometer'
_diffrn_measurement_device_type 'Xcalibur, Ruby, Gemini'
_diffrn_measurement_method '\w scans'
_diffrn_orient_matrix_UB_11 -0.0047237000
_diffrn_orient_matrix_UB_12 0.0229149000
_diffrn_orient_matrix_UB_13 0.0429022000
_diffrn_orient_matrix_UB_21 -0.0187128000
_diffrn_orient_matrix_UB_22 0.0676726000
_diffrn_orient_matrix_UB_23 -0.0235385000
_diffrn_orient_matrix_UB_31 -0.0890147000
_diffrn_orient_matrix_UB_32 0.0006093000
_diffrn_orient_matrix_UB_33 0.0096134000
_diffrn_radiation_monochromator graphite
_diffrn_radiation_probe x-ray
_diffrn_radiation_type MoK\a
_diffrn_radiation_wavelength 0.71073
_diffrn_reflns_av_R_equivalents 0.0357
_diffrn_reflns_av_unetI/netI 0.0532
_diffrn_reflns_Laue_measured_fraction_full 0.997
_diffrn_reflns_Laue_measured_fraction_max 0.892
_diffrn_reflns_limit_h_max 12
_diffrn_reflns_limit_h_min -10
_diffrn_reflns_limit_k_max 15
_diffrn_reflns_limit_k_min -15
_diffrn_reflns_limit_l_max 21
_diffrn_reflns_limit_l_min -21
_diffrn_reflns_number 14646
_diffrn_reflns_point_group_measured_fraction_full 0.997
_diffrn_reflns_point_group_measured_fraction_max 0.892
_diffrn_reflns_theta_full 25.242
_diffrn_reflns_theta_max 32.352
_diffrn_reflns_theta_min 3.572
_diffrn_source 'Enhance (Mo) X-ray Source'
_exptl_absorpt_coefficient_mu 6.728
_exptl_absorpt_correction_T_max 1.00000
_exptl_absorpt_correction_T_min 0.45813
_exptl_absorpt_correction_type multi-scan
_exptl_absorpt_process_details
;
CrysAlisPro, Agilent Technologies,
Version 1.171.37.31 (release 14-01-2014 CrysAlis171 .NET)
(compiled Jan 14 2014,18:38:05)
Empirical absorption correction using spherical harmonics,
 implemented in SCALE3 ABSPACK scaling algorithm.
Empirical absorption correction using spherical harmonics,
 implemented in SCALE3 ABSPACK scaling algorithm.
;
_exptl_crystal_colour yellow
_exptl_crystal_colour_primary yellow
_exptl_crystal_density_diffrn 2.081
_exptl_crystal_description block
_exptl_crystal_F_000 696
_exptl_crystal_size_max 0.35
_exptl_crystal_size_mid 0.2
_exptl_crystal_size_min 0.1
_refine_diff_density_max 4.540
_refine_diff_density_min -1.747
_refine_diff_density_rms 0.253
_refine_ls_extinction_method none
_refine_ls_goodness_of_fit_ref 1.052
_refine_ls_hydrogen_treatment constr
_refine_ls_matrix_type full
_refine_ls_number_parameters 282
_refine_ls_number_reflns 7417
_refine_ls_number_restraints 0
_refine_ls_restrained_S_all 1.052
_refine_ls_R_factor_all 0.0469
_refine_ls_R_factor_gt 0.0414
_refine_ls_shift/su_max 0.002
_refine_ls_shift/su_mean 0.000
_refine_ls_structure_factor_coef Fsqd
_refine_ls_weighting_details 'w=1/[\s^2^(Fo^2^)+(0.0612P)^2^] where P=(Fo^2^+2Fc^2^)/3'
_refine_ls_weighting_scheme calc
_refine_ls_wR_factor_gt 0.1037
_refine_ls_wR_factor_ref 0.1082
_reflns_Friedel_coverage 0.000
_reflns_number_gt 6688
_reflns_number_total 7417
_reflns_threshold_expression 'I > 2\s(I)'
_cod_data_source_file c6dt02088g3.cif
_cod_data_source_block ps6
_cod_original_cell_volume 1162.80(9)
_cod_database_code 7702090
_shelxl_version_number 2013-4
_chemical_oxdiff_formula 'C20 H20 N2 O2 F P I Pt'
_shelx_space_group_comment
;
The symmetry employed for this shelxl refinement is uniquely defined
by the following loop, which should always be used as a source of
symmetry information in preference to the above space-group names.
They are only intended as comments.
;
_reflns_odcompleteness_completeness 99.81
_reflns_odcompleteness_iscentric 1
_reflns_odcompleteness_theta 30.01
_olex2_refinement_description
;
1. Fixed Uiso
 At 1.2 times of:
  All C(H) groups
 At 1.5 times of:
  All C(H,H,H) groups
2.a Ternary CH refined with riding coordinates:
 C20(H20)
2.b Aromatic/amide H refined with riding coordinates:
 C2(H2), C4(H4), C5(H5), C8(H8), C9(H9), C10(H10), C13(H13), C14(H14), C16(H16)
2.c Idealised Me refined as rotating group:
 C18(H18A,H18B,H18C), C19(H19A,H19B,H19C)
;
_olex2_submission_special_instructions 'No special instructions were received'

loop_
_space_group_symop_operation_xyz
'x, y, z'
'-x, -y, -z'

loop_
_atom_site_label
_atom_site_type_symbol
_atom_site_fract_x
_atom_site_fract_y
_atom_site_fract_z
_atom_site_U_iso_or_equiv
_atom_site_adp_type
_atom_site_occupancy
_atom_site_site_symmetry_order
_atom_site_calc_flag
_atom_site_refinement_flags_posn
C1 C 1.0074(6) 0.2342(5) 0.3595(3) 0.0253(8) Uani 1 1 d .
Cl1 Cl 0.65594(14) 0.23300(11) 0.30615(8) 0.0276(2) Uani 1 1 d .
O1 O 1.0472(5) 0.5865(4) 0.2847(2) 0.0314(7) Uani 1 1 d .
Pt1 Pt 0.86136(2) 0.36474(2) 0.26096(2) 0.02179(6) Uani 1 1 d .
S1 S 1.06080(13) 0.49365(11) 0.21964(8) 0.0233(2) Uani 1 1 d .
C2 C 1.1279(6) 0.1146(5) 0.3516(4) 0.0324(10) Uani 1 1 d .
H2 H 1.1570 0.0808 0.2940 0.039 Uiso 1 1 calc R
Cl5 Cl 0.8141(3) -0.11172(17) 0.22613(14) 0.0651(5) Uani 1 1 d .
C3 C 1.2041(7) 0.0466(5) 0.4297(5) 0.0387(12) Uani 1 1 d .
Cl3 Cl 0.4939(2) 0.05041(17) 0.16859(18) 0.0651(5) Uani 1 1 d .
F3 F 1.3211(5) -0.0714(4) 0.4206(3) 0.0584(10) Uani 1 1 d .
C4 C 1.1690(7) 0.0879(5) 0.5151(4) 0.0372(11) Uani 1 1 d .
H4 H 1.2255 0.0367 0.5666 0.045 Uiso 1 1 calc R
Cl4 Cl 0.7731(3) -0.0431(2) 0.03124(14) 0.0737(6) Uani 1 1 d .
C5 C 1.0485(6) 0.2065(5) 0.5244(4) 0.0310(10) Uani 1 1 d .
H5 H 1.0209 0.2381 0.5828 0.037 Uiso 1 1 calc R
C6 C 0.9672(6) 0.2800(5) 0.4466(3) 0.0260(8) Uani 1 1 d .
Cl2 Cl 0.97782(15) 0.25896(13) 0.13050(8) 0.0315(2) Uani 1 1 d .
C7 C 0.8354(5) 0.4054(5) 0.4520(3) 0.0239(8) Uani 1 1 d .
N7 N 0.7658(5) 0.4564(4) 0.3714(3) 0.0230(7) Uani 1 1 d .
C8 C 0.7799(6) 0.4758(5) 0.5262(3) 0.0289(9) Uani 1 1 d .
H8 H 0.8258 0.4428 0.5839 0.035 Uiso 1 1 calc R
C9 C 0.6567(6) 0.5947(5) 0.5157(4) 0.0311(10) Uani 1 1 d .
H9 H 0.6192 0.6438 0.5663 0.037 Uiso 1 1 calc R
C10 C 0.5874(6) 0.6431(5) 0.4326(4) 0.0289(9) Uani 1 1 d .
H10 H 0.5025 0.7246 0.4264 0.035 Uiso 1 1 calc R
C11 C 0.6425(5) 0.5720(4) 0.3582(3) 0.0241(8) Uani 1 1 d .
C12 C 0.5869(5) 0.6037(4) 0.2649(3) 0.0243(8) Uani 1 1 d .
C13 C 0.4507(6) 0.7105(5) 0.2406(4) 0.0311(10) Uani 1 1 d .
H13 H 0.3894 0.7651 0.2857 0.037 Uiso 1 1 calc R
C14 C 0.4047(7) 0.7371(5) 0.1507(4) 0.0353(11) Uani 1 1 d .
H14 H 0.3124 0.8094 0.1331 0.042 Uiso 1 1 calc R
C15 C 0.4971(7) 0.6555(5) 0.0883(4) 0.0317(10) Uani 1 1 d .
F15 F 0.4492(5) 0.6804(4) 0.0007(2) 0.0438(8) Uani 1 1 d .
C16 C 0.6298(6) 0.5488(5) 0.1097(3) 0.0287(9) Uani 1 1 d .
H16 H 0.6884 0.4946 0.0639 0.034 Uiso 1 1 calc R
C17 C 0.6779(6) 0.5203(5) 0.1997(3) 0.0257(8) Uani 1 1 d .
C18 C 1.2696(6) 0.3902(5) 0.2092(4) 0.0354(11) Uani 1 1 d .
H18A H 1.3542 0.4468 0.1902 0.053 Uiso 1 1 calc GR
H18B H 1.2806 0.3337 0.1616 0.053 Uiso 1 1 calc GR
H18C H 1.2899 0.3328 0.2698 0.053 Uiso 1 1 calc GR
C19 C 1.0478(6) 0.5855(6) 0.1042(3) 0.0323(10) Uani 1 1 d .
H19A H 0.9404 0.6542 0.1035 0.048 Uiso 1 1 calc GR
H19B H 1.0504 0.5240 0.0613 0.048 Uiso 1 1 calc GR
H19C H 1.1453 0.6292 0.0838 0.048 Uiso 1 1 calc GR
C20 C 0.7172(8) 0.0127(6) 0.1396(4) 0.0409(12) Uani 1 1 d .
H20 H 0.7606 0.0962 0.1346 0.049 Uiso 1 1 calc R

loop_
_atom_site_aniso_label
_atom_site_aniso_U_11
_atom_site_aniso_U_22
_atom_site_aniso_U_33
_atom_site_aniso_U_23
_atom_site_aniso_U_13
_atom_site_aniso_U_12
C1 0.028(2) 0.025(2) 0.023(2) -0.0033(17) -0.0009(16) -0.0079(17)
Cl1 0.0263(5) 0.0263(5) 0.0307(5) -0.0064(4) -0.0005(4) -0.0080(4)
O1 0.0389(18) 0.0347(18) 0.0256(17) -0.0072(14) -0.0051(14) -0.0152(15)
Pt1 0.02183(9) 0.02291(9) 0.02000(9) -0.00536(6) -0.00098(6) -0.00364(6)
S1 0.0226(4) 0.0260(5) 0.0214(5) -0.0031(4) -0.0027(4) -0.0065(4)
C2 0.032(2) 0.025(2) 0.034(3) -0.007(2) -0.0009(19) 0.0038(18)
Cl5 0.0953(14) 0.0445(9) 0.0565(11) -0.0065(8) -0.0330(10) -0.0024(9)
C3 0.037(3) 0.024(2) 0.048(3) -0.004(2) -0.005(2) 0.005(2)
Cl3 0.0482(8) 0.0430(8) 0.1065(17) -0.0234(9) 0.0020(9) -0.0143(7)
F3 0.063(2) 0.041(2) 0.051(2) -0.0059(17) -0.0082(18) 0.0244(18)
C4 0.036(2) 0.033(3) 0.036(3) 0.005(2) -0.008(2) -0.001(2)
Cl4 0.1052(16) 0.0612(11) 0.0404(9) -0.0122(8) -0.0083(10) 0.0101(11)
C5 0.032(2) 0.030(2) 0.028(2) 0.0003(19) -0.0076(18) -0.0045(19)
C6 0.0270(19) 0.026(2) 0.023(2) -0.0033(17) -0.0022(16) -0.0041(17)
Cl2 0.0343(5) 0.0342(6) 0.0260(5) -0.0121(5) 0.0028(4) -0.0069(5)
C7 0.0224(18) 0.028(2) 0.0212(19) -0.0055(17) -0.0022(15) -0.0054(16)
N7 0.0218(15) 0.0236(17) 0.0230(18) -0.0028(14) -0.0031(13) -0.0046(14)
C8 0.030(2) 0.035(2) 0.022(2) -0.0047(19) -0.0045(16) -0.0072(19)
C9 0.029(2) 0.036(2) 0.030(2) -0.015(2) 0.0005(18) -0.0055(19)
C10 0.026(2) 0.027(2) 0.033(2) -0.0113(19) -0.0013(17) -0.0028(17)
C11 0.0209(17) 0.0226(19) 0.028(2) -0.0035(17) -0.0011(15) -0.0057(16)
C12 0.0258(19) 0.0215(19) 0.026(2) -0.0035(17) -0.0038(16) -0.0057(16)
C13 0.031(2) 0.025(2) 0.036(3) -0.0043(19) -0.0089(19) -0.0013(18)
C14 0.035(2) 0.027(2) 0.041(3) 0.003(2) -0.015(2) -0.003(2)
C15 0.035(2) 0.031(2) 0.032(2) 0.006(2) -0.015(2) -0.014(2)
F15 0.0528(19) 0.0475(19) 0.0327(17) 0.0050(15) -0.0202(15) -0.0136(16)
C16 0.027(2) 0.034(2) 0.027(2) -0.0032(19) -0.0042(17) -0.0104(19)
C17 0.0268(19) 0.026(2) 0.024(2) -0.0052(17) -0.0033(16) -0.0059(17)
C18 0.0208(19) 0.035(3) 0.046(3) 0.000(2) -0.0027(19) -0.0044(19)
C19 0.036(2) 0.041(3) 0.022(2) -0.002(2) -0.0032(18) -0.015(2)
C20 0.045(3) 0.032(3) 0.046(3) -0.009(2) -0.006(2) -0.007(2)

loop_
_atom_type_symbol
_atom_type_description
_atom_type_scat_dispersion_real
_atom_type_scat_dispersion_imag
_atom_type_scat_source
C C 0.0033 0.0016 'International Tables Vol C Tables 4.2.6.8 and 6.1.1.4'
H H 0.0000 0.0000 'International Tables Vol C Tables 4.2.6.8 and 6.1.1.4'
Cl Cl 0.1484 0.1585 'International Tables Vol C Tables 4.2.6.8 and 6.1.1.4'
F F 0.0171 0.0103 'International Tables Vol C Tables 4.2.6.8 and 6.1.1.4'
N N 0.0061 0.0033 'International Tables Vol C Tables 4.2.6.8 and 6.1.1.4'
O O 0.0106 0.0060 'International Tables Vol C Tables 4.2.6.8 and 6.1.1.4'
Pt Pt -1.7033 8.3905 'International Tables Vol C Tables 4.2.6.8 and 6.1.1.4'
S S 0.1246 0.1234 'International Tables Vol C Tables 4.2.6.8 and 6.1.1.4'

loop_
_geom_angle_atom_site_label_1
_geom_angle_atom_site_label_2
_geom_angle_atom_site_label_3
_geom_angle
C2 C1 Pt1 130.3(4)
C2 C1 C6 119.0(4)
C6 C1 Pt1 110.6(3)
C1 Pt1 Cl1 88.64(13)
C1 Pt1 S1 90.83(12)
C1 Pt1 Cl2 98.86(13)
Cl1 Pt1 Cl2 91.32(4)
S1 Pt1 Cl1 178.98(4)
S1 Pt1 Cl2 89.63(4)
N7 Pt1 C1 81.03(16)
N7 Pt1 Cl1 89.69(11)
N7 Pt1 S1 89.36(11)
N7 Pt1 Cl2 178.98(10)
N7 Pt1 C17 81.24(16)
C17 Pt1 C1 162.13(19)
C17 Pt1 Cl1 89.14(13)
C17 Pt1 S1 91.10(13)
C17 Pt1 Cl2 98.91(13)
O1 S1 Pt1 113.38(15)
O1 S1 C18 110.0(2)
O1 S1 C19 109.5(2)
C18 S1 Pt1 110.22(18)
C18 S1 C19 102.6(3)
C19 S1 Pt1 110.57(16)
C1 C2 H2 121.0
C3 C2 C1 118.0(5)
C3 C2 H2 121.0
F3 C3 C2 117.1(5)
F3 C3 C4 118.3(5)
C4 C3 C2 124.6(5)
C3 C4 H4 120.9
C3 C4 C5 118.1(5)
C5 C4 H4 120.9
C4 C5 H5 120.3
C4 C5 C6 119.5(5)
C6 C5 H5 120.3
C1 C6 C7 116.9(4)
C5 C6 C1 120.7(4)
C5 C6 C7 122.4(4)
N7 C7 C6 113.3(4)
N7 C7 C8 118.1(4)
C8 C7 C6 128.6(4)
C7 N7 Pt1 118.0(3)
C7 N7 C11 124.7(4)
C11 N7 Pt1 117.1(3)
C7 C8 H8 120.3
C7 C8 C9 119.3(4)
C9 C8 H8 120.3
C8 C9 H9 119.5
C10 C9 C8 121.0(4)
C10 C9 H9 119.5
C9 C10 H10 120.1
C9 C10 C11 119.7(4)
C11 C10 H10 120.1
N7 C11 C10 117.2(4)
N7 C11 C12 113.8(4)
C10 C11 C12 129.0(4)
C13 C12 C11 122.5(4)
C13 C12 C17 120.9(4)
C17 C12 C11 116.6(4)
C12 C13 H13 119.9
C14 C13 C12 120.1(5)
C14 C13 H13 119.9
C13 C14 H14 121.1
C15 C14 C13 117.7(5)
C15 C14 H14 121.1
F15 C15 C14 117.5(4)
F15 C15 C16 118.6(5)
C16 C15 C14 123.9(5)
C15 C16 H16 120.4
C15 C16 C17 119.3(5)
C17 C16 H16 120.4
C12 C17 Pt1 110.9(3)
C16 C17 Pt1 130.9(4)
C16 C17 C12 118.1(4)
S1 C18 H18A 109.5
S1 C18 H18B 109.5
S1 C18 H18C 109.5
H18A C18 H18B 109.5
H18A C18 H18C 109.5
H18B C18 H18C 109.5
S1 C19 H19A 109.5
S1 C19 H19B 109.5
S1 C19 H19C 109.5
H19A C19 H19B 109.5
H19A C19 H19C 109.5
H19B C19 H19C 109.5
Cl5 C20 H20 108.8
Cl3 C20 Cl5 110.9(4)
Cl3 C20 H20 108.8
Cl4 C20 Cl5 109.4(3)
Cl4 C20 Cl3 110.0(3)
Cl4 C20 H20 108.8

loop_
_geom_bond_atom_site_label_1
_geom_bond_atom_site_label_2
_geom_bond_distance
C1 Pt1 2.084(5)
C1 C2 1.389(6)
C1 C6 1.410(6)
Cl1 Pt1 2.3367(11)
O1 S1 1.465(3)
Pt1 S1 2.2752(11)
Pt1 Cl2 2.3381(11)
Pt1 N7 1.988(4)
Pt1 C17 2.080(5)
S1 C18 1.766(5)
S1 C19 1.772(5)
C2 H2 0.9500
C2 C3 1.379(8)
Cl5 C20 1.755(6)
C3 F3 1.366(6)
C3 C4 1.367(8)
Cl3 C20 1.749(6)
C4 H4 0.9500
C4 C5 1.385(7)
Cl4 C20 1.748(6)
C5 H5 0.9500
C5 C6 1.408(7)
C6 C7 1.473(6)
C7 N7 1.353(5)
C7 C8 1.383(6)
N7 C11 1.364(6)
C8 H8 0.9500
C8 C9 1.384(7)
C9 H9 0.9500
C9 C10 1.381(7)
C10 H10 0.9500
C10 C11 1.390(6)
C11 C12 1.465(6)
C12 C13 1.397(6)
C12 C17 1.408(6)
C13 H13 0.9500
C13 C14 1.390(7)
C14 H14 0.9500
C14 C15 1.371(8)
C15 F15 1.365(6)
C15 C16 1.369(7)
C16 H16 0.9500
C16 C17 1.396(6)
C18 H18A 0.9800
C18 H18B 0.9800
C18 H18C 0.9800
C19 H19A 0.9800
C19 H19B 0.9800
C19 H19C 0.9800
C20 H20 1.0000

loop_
_geom_hbond_atom_site_label_D
_geom_hbond_atom_site_label_H
_geom_hbond_atom_site_label_A
_geom_hbond_distance_DH
_geom_hbond_distance_HA
_geom_hbond_distance_DA
_geom_hbond_angle_DHA
_geom_hbond_site_symmetry_A
C8 H8 O1 0.95 2.28 3.208(6) 166.0 2_766
C10 H10 F3 0.95 2.26 3.201(6) 172.9 1_465
C18 H18B Cl2 0.98 2.89 3.471(5) 118.9 .
C19 H19B Cl2 0.98 2.90 3.514(5) 121.5 .
C20 H20 Cl2 1.00 2.72 3.675(6) 160.5 .

loop_
_geom_torsion_atom_site_label_1
_geom_torsion_atom_site_label_2
_geom_torsion_atom_site_label_3
_geom_torsion_atom_site_label_4
_geom_torsion
C1 C2 C3 F3 179.4(5)
C1 C2 C3 C4 0.4(9)
C1 C6 C7 N7 2.7(6)
C1 C6 C7 C8 -175.8(5)
Pt1 C1 C2 C3 -178.9(4)
Pt1 C1 C6 C5 179.1(4)
Pt1 C1 C6 C7 0.1(5)
Pt1 N7 C11 C10 -174.0(3)
Pt1 N7 C11 C12 5.9(5)
C2 C1 C6 C5 0.5(7)
C2 C1 C6 C7 -178.5(4)
C2 C3 C4 C5 -0.1(9)
C3 C4 C5 C6 -0.1(8)
F3 C3 C4 C5 -179.1(5)
C4 C5 C6 C1 -0.1(8)
C4 C5 C6 C7 178.8(4)
C5 C6 C7 N7 -176.3(4)
C5 C6 C7 C8 5.2(8)
C6 C1 C2 C3 -0.6(7)
C6 C7 N7 Pt1 -4.4(5)
C6 C7 N7 C11 -179.4(4)
C6 C7 C8 C9 178.2(5)
C7 N7 C11 C10 1.1(7)
C7 N7 C11 C12 -179.0(4)
C7 C8 C9 C10 0.7(7)
N7 C7 C8 C9 -0.2(7)
N7 C11 C12 C13 173.8(4)
N7 C11 C12 C17 -6.2(6)
C8 C7 N7 Pt1 174.3(3)
C8 C7 N7 C11 -0.8(7)
C8 C9 C10 C11 -0.3(8)
C9 C10 C11 N7 -0.6(7)
C9 C10 C11 C12 179.6(4)
C10 C11 C12 C13 -6.4(8)
C10 C11 C12 C17 173.6(5)
C11 C12 C13 C14 179.2(4)
C11 C12 C17 Pt1 3.5(5)
C11 C12 C17 C16 -179.2(4)
C12 C13 C14 C15 0.0(8)
C13 C12 C17 Pt1 -176.4(4)
C13 C12 C17 C16 0.9(7)
C13 C14 C15 F15 178.7(5)
C13 C14 C15 C16 0.9(8)
C14 C15 C16 C17 -0.9(8)
C15 C16 C17 Pt1 176.7(4)
C15 C16 C17 C12 0.0(7)
F15 C15 C16 C17 -178.7(4)
C17 C12 C13 C14 -0.9(7)
